data_2235340
loop_
_publ_author_name
'Zou, Peng'
'Jin, Yi-Jun'
'Xiang, Liu-Fang'
'Sun, Dong-Ping'
'Yang, Shu-Lin'

_publ_section_title
;
 (1<i>E</i>,4<i>E</i>)-1-(2-Nitrophenyl)-5-(2,6,6-trimethylcyclohex-1-en-1-yl)penta-1,4-dien-3-one
;
_journal_coeditor_code ZS2210
_journal_issue 6
_journal_name_full 'Acta Crystallographica Section E'
_journal_page_first o1858
_journal_paper_doi 10.1107/S1600536812022453
_journal_volume 68
_journal_year 2012
_chemical_formula_iupac 'C20 H23 N O3'
_chemical_formula_moiety 'C20 H23 N O3'
_chemical_formula_sum 'C20 H23 N O3'
_chemical_formula_weight 325.39
_chemical_name_systematic
;
(1<i>E</i>,4<i>E</i>)-1-(2-Nitrophenyl)-5-(2,6,6-trimethylcyclohex-1-en-1-
yl)penta-1,4-dien-3-one
;
_space_group_IT_number 14
_symmetry_cell_setting monoclinic
_symmetry_space_group_name_Hall '-P 2yn'
_symmetry_space_group_name_H-M 'P 1 21/n 1'
_atom_sites_solution_hydrogens geom
_atom_sites_solution_primary direct
_atom_sites_solution_secondary difmap
_audit_creation_method SHELXL-97
_cell_angle_alpha 90.00
_cell_angle_beta 92.892(2)
_cell_angle_gamma 90.00
_cell_formula_units_Z 4
_cell_length_a 7.2941(6)
_cell_length_b 19.2984(15)
_cell_length_c 12.7491(10)
_cell_measurement_reflns_used 2030
_cell_measurement_temperature 293(2)
_cell_measurement_theta_max 42.688
_cell_measurement_theta_min 5.297
_cell_volume 1792.3(2)
_computing_cell_refinement 'SAINT (Bruker, 2002)'
_computing_data_collection 'SMART (Bruker, 2002)'
_computing_data_reduction 'SAINT (Bruker, 2002)'
_computing_molecular_graphics 'SHELXTL (Sheldrick, 2008)'
_computing_publication_material 'SHELXTL (Sheldrick, 2008)'
_computing_structure_refinement 'SHELXL97 (Sheldrick, 2008)'
_computing_structure_solution 'SHELXS97 (Sheldrick, 2008)'
_diffrn_ambient_temperature 293(2)
_diffrn_measured_fraction_theta_full 1.000
_diffrn_measured_fraction_theta_max 1.000
_diffrn_measurement_device_type 'Bruker SMART CCD area-detector'
_diffrn_measurement_method '\f and \w scans'
_diffrn_radiation_monochromator graphite
_diffrn_radiation_source 'fine-focus sealed tube'
_diffrn_radiation_type MoK\a
_diffrn_radiation_wavelength 0.71073
_diffrn_reflns_av_R_equivalents 0.0292
_diffrn_reflns_av_sigmaI/netI 0.0326
_diffrn_reflns_limit_h_max 8
_diffrn_reflns_limit_h_min -8
_diffrn_reflns_limit_k_max 19
_diffrn_reflns_limit_k_min -23
_diffrn_reflns_limit_l_max 15
_diffrn_reflns_limit_l_min -15
_diffrn_reflns_number 10762
_diffrn_reflns_theta_full 26.00
_diffrn_reflns_theta_max 26.00
_diffrn_reflns_theta_min 1.92
_diffrn_standards_number 0
_exptl_absorpt_coefficient_mu 0.081
_exptl_absorpt_correction_T_max 1.000
_exptl_absorpt_correction_T_min 0.533
_exptl_absorpt_correction_type multi-scan
_exptl_absorpt_process_details '(SADABS; Bruker, 2002)'
_exptl_crystal_colour green
_exptl_crystal_density_diffrn 1.206
_exptl_crystal_density_method 'not measured'
_exptl_crystal_description prismatic
_exptl_crystal_F_000 696
_exptl_crystal_size_max 0.331
_exptl_crystal_size_mid 0.245
_exptl_crystal_size_min 0.078
_refine_diff_density_max 0.225
_refine_diff_density_min -0.141
_refine_ls_extinction_method none
_refine_ls_goodness_of_fit_ref 1.063
_refine_ls_hydrogen_treatment constr
_refine_ls_matrix_type full
_refine_ls_number_parameters 238
_refine_ls_number_reflns 3512
_refine_ls_number_restraints 0
_refine_ls_restrained_S_all 1.063
_refine_ls_R_factor_all 0.0744
_refine_ls_R_factor_gt 0.0546
_refine_ls_shift/su_max 0.001
_refine_ls_shift/su_mean 0.000
_refine_ls_structure_factor_coef Fsqd
_refine_ls_weighting_details 'calc w=1/[\s^2^(Fo^2^)+(0.0618P)^2^+0.4070P] where P=(Fo^2^+2Fc^2^)/3'
_refine_ls_weighting_scheme calc
_refine_ls_wR_factor_gt 0.1319
_refine_ls_wR_factor_ref 0.1436
_reflns_number_gt 2629
_reflns_number_total 3512
_reflns_threshold_expression I>2\s(I)
_cod_data_source_file zs2210.cif
_cod_data_source_block I
_cod_original_sg_symbol_H-M 'P 21/n'
_cod_database_code 2235340
_cod_database_fobs_code 2235340

loop_
_symmetry_equiv_pos_as_xyz
'x, y, z'
'-x+1/2, y+1/2, -z+1/2'
'-x, -y, -z'
'x-1/2, -y-1/2, z-1/2'

loop_
_atom_site_type_symbol
_atom_site_label
_atom_site_fract_x
_atom_site_fract_y
_atom_site_fract_z
_atom_site_U_iso_or_equiv
_atom_site_adp_type
_atom_site_calc_flag
_atom_site_refinement_flags
_atom_site_occupancy
_atom_site_symmetry_multiplicity
_atom_site_disorder_assembly
_atom_site_disorder_group
N N1 0.0393(2) 0.29601(10) 0.52846(12) 0.0552(5) Uani d . 1 1 . .
O O1 0.67912(19) 0.20268(9) 0.48739(10) 0.0668(5) Uani d . 1 1 . .
O O2 0.1133(2) 0.24512(10) 0.56699(11) 0.0761(5) Uani d . 1 1 . .
O O3 -0.0291(3) 0.34121(11) 0.57997(12) 0.0906(6) Uani d . 1 1 . .
C C1 0.6322(2) 0.18763(10) 0.39702(13) 0.0458(5) Uani d . 1 1 . .
C C2 0.4555(3) 0.21296(11) 0.34870(14) 0.0486(5) Uani d . 1 1 . .
H H2 0.4212 0.1990 0.2807 0.058 Uiso calc R 1 1 . .
C C3 0.3453(2) 0.25430(10) 0.39799(14) 0.0447(4) Uani d . 1 1 . .
H H3 0.3813 0.2676 0.4661 0.054 Uiso calc R 1 1 . .
C C4 0.1692(2) 0.28111(9) 0.35343(13) 0.0410(4) Uani d . 1 1 . .
C C5 0.0265(2) 0.30303(9) 0.41389(13) 0.0413(4) Uani d . 1 1 . .
C C6 -0.1358(3) 0.32970(10) 0.37105(15) 0.0487(5) Uani d . 1 1 . .
H H6 -0.2263 0.3451 0.4143 0.058 Uiso calc R 1 1 . .
C C7 -0.1623(3) 0.33330(10) 0.26406(15) 0.0530(5) Uani d . 1 1 . .
H H7 -0.2733 0.3493 0.2341 0.064 Uiso calc R 1 1 . .
C C8 -0.0240(3) 0.31316(11) 0.20119(15) 0.0536(5) Uani d . 1 1 . .
H H8 -0.0411 0.3161 0.1285 0.064 Uiso calc R 1 1 . .
C C9 0.1391(3) 0.28873(10) 0.24514(14) 0.0489(5) Uani d . 1 1 . .
H H9 0.2323 0.2769 0.2014 0.059 Uiso calc R 1 1 . .
C C10 0.7434(3) 0.14433(10) 0.33055(14) 0.0468(5) Uani d . 1 1 . .
H H10 0.7035 0.1366 0.2611 0.056 Uiso calc R 1 1 . .
C C11 0.8992(3) 0.11580(10) 0.36674(14) 0.0465(5) Uani d . 1 1 . .
H H11 0.9313 0.1265 0.4364 0.056 Uiso calc R 1 1 . .
C C12 1.0294(3) 0.07069(10) 0.31721(15) 0.0468(5) Uani d . 1 1 B .
C C13 1.1754(3) 0.04690(10) 0.37653(17) 0.0540(5) Uani d . 1 1 B .
C C14 1.3181(3) 0.00004(14) 0.3345(2) 0.0806(8) Uani d . 1 1 . .
H H14A 1.3006 -0.0464 0.3612 0.097 Uiso calc PR 0.60 1 A 1
H H14B 1.4386 0.0158 0.3598 0.097 Uiso calc PR 0.60 1 A 1
H H14C 1.3564 -0.0326 0.3880 0.097 Uiso d PR 0.40 1 A 2
H H14D 1.4220 0.0272 0.3161 0.097 Uiso d PR 0.40 1 A 2
C C15 1.3113(7) -0.0023(4) 0.2146(5) 0.0806(15) Uani d P 0.60 1 B 1
H H15A 1.3534 0.0414 0.1868 0.097 Uiso calc PR 0.60 1 B 1
H H15B 1.3898 -0.0390 0.1908 0.097 Uiso calc PR 0.60 1 B 1
C C16 1.1135(8) -0.0156(3) 0.1771(5) 0.0617(14) Uani d P 0.50 1 B 1
H H16A 1.0659 -0.0555 0.2130 0.074 Uiso calc PR 0.50 1 B 1
H H16B 1.1065 -0.0249 0.1022 0.074 Uiso calc PR 0.50 1 B 1
C C15' 1.2479(15) -0.0375(4) 0.2337(8) 0.082(3) Uani d P 0.40 1 B 2
H H15C 1.3461 -0.0635 0.2035 0.099 Uiso calc PR 0.40 1 B 2
H H15D 1.1491 -0.0691 0.2485 0.099 Uiso calc PR 0.40 1 B 2
C C16' 1.1810(10) 0.0186(4) 0.1612(5) 0.0762(16) Uani d P 0.50 1 B 2
H H16C 1.1588 0.0000 0.0910 0.091 Uiso calc PR 0.50 1 B 2
H H16D 1.2736 0.0546 0.1582 0.091 Uiso calc PR 0.50 1 B 2
C C17 0.9974(3) 0.05041(11) 0.20138(16) 0.0582(6) Uani d . 1 1 . .
C C18 1.2140(3) 0.06430(14) 0.49096(18) 0.0751(7) Uani d . 1 1 . .
H H18A 1.1982 0.1132 0.5013 0.113 Uiso calc R 1 1 B .
H H18B 1.3378 0.0515 0.5115 0.113 Uiso calc R 1 1 . .
H H18C 1.1305 0.0393 0.5328 0.113 Uiso calc R 1 1 . .
C C19 0.8125(4) 0.01320(13) 0.1825(2) 0.0835(8) Uani d . 1 1 B .
H H19A 0.7145 0.0462 0.1855 0.125 Uiso calc R 1 1 . .
H H19B 0.7994 -0.0214 0.2357 0.125 Uiso calc R 1 1 . .
H H19C 0.8082 -0.0085 0.1147 0.125 Uiso calc R 1 1 . .
C C20 1.0017(3) 0.11384(14) 0.13065(17) 0.0729(7) Uani d . 1 1 B .
H H20A 0.9097 0.1462 0.1504 0.109 Uiso calc R 1 1 . .
H H20B 0.9777 0.1001 0.0589 0.109 Uiso calc R 1 1 . .
H H20C 1.1205 0.1352 0.1381 0.109 Uiso calc R 1 1 . .

loop_
_atom_site_aniso_label
_atom_site_aniso_U_11
_atom_site_aniso_U_22
_atom_site_aniso_U_33
_atom_site_aniso_U_12
_atom_site_aniso_U_13
_atom_site_aniso_U_23
N1 0.0414(9) 0.0854(13) 0.0391(9) 0.0153(9) 0.0032(7) -0.0070(9)
O1 0.0511(9) 0.1112(13) 0.0381(8) 0.0193(8) 0.0009(6) -0.0105(8)
O2 0.0691(11) 0.1120(14) 0.0473(8) 0.0321(10) 0.0044(7) 0.0175(9)
O3 0.0924(13) 0.1301(16) 0.0492(9) 0.0438(12) 0.0039(8) -0.0284(10)
C1 0.0395(10) 0.0623(12) 0.0361(10) 0.0027(9) 0.0070(8) 0.0016(8)
C2 0.0431(10) 0.0630(12) 0.0396(10) 0.0048(9) 0.0018(8) -0.0062(9)
C3 0.0395(10) 0.0578(12) 0.0370(9) 0.0027(8) 0.0034(8) -0.0042(8)
C4 0.0409(10) 0.0440(10) 0.0382(9) 0.0021(8) 0.0027(8) -0.0044(7)
C5 0.0402(10) 0.0475(10) 0.0359(9) 0.0036(8) 0.0009(7) -0.0039(8)
C6 0.0445(11) 0.0530(12) 0.0487(11) 0.0098(9) 0.0025(9) -0.0063(9)
C7 0.0513(12) 0.0538(12) 0.0527(11) 0.0118(9) -0.0086(9) 0.0015(9)
C8 0.0625(13) 0.0603(12) 0.0372(10) 0.0070(10) -0.0048(9) 0.0028(9)
C9 0.0524(12) 0.0562(12) 0.0388(10) 0.0058(9) 0.0083(8) -0.0018(8)
C10 0.0419(11) 0.0607(12) 0.0377(9) 0.0065(9) 0.0013(8) -0.0019(8)
C11 0.0439(11) 0.0551(11) 0.0405(9) 0.0036(9) 0.0021(8) 0.0018(8)
C12 0.0426(10) 0.0472(10) 0.0507(11) 0.0051(8) 0.0030(8) 0.0026(8)
C13 0.0448(11) 0.0490(11) 0.0679(13) 0.0027(9) -0.0014(10) 0.0089(10)
C14 0.0597(15) 0.0751(16) 0.106(2) 0.0257(13) -0.0002(14) 0.0025(15)
C15 0.059(3) 0.081(4) 0.102(4) 0.028(3) 0.016(3) -0.010(3)
C16 0.060(4) 0.051(3) 0.075(3) 0.001(3) 0.015(3) -0.012(3)
C15' 0.086(6) 0.048(4) 0.115(6) 0.025(4) 0.027(5) -0.001(4)
C16' 0.074(5) 0.076(4) 0.079(4) 0.019(4) 0.017(3) -0.018(3)
C17 0.0579(13) 0.0619(13) 0.0546(12) 0.0157(11) 0.0029(10) -0.0105(10)
C18 0.0665(15) 0.0839(17) 0.0724(15) 0.0090(13) -0.0204(12) 0.0140(13)
C19 0.112(2) 0.0615(15) 0.0759(16) -0.0227(15) -0.0086(15) -0.0128(12)
C20 0.0743(16) 0.0969(18) 0.0482(12) -0.0140(14) 0.0103(11) 0.0054(12)

loop_
_atom_type_symbol
_atom_type_description
_atom_type_scat_dispersion_real
_atom_type_scat_dispersion_imag
_atom_type_scat_source
C C 0.0033 0.0016 'International Tables Vol C Tables 4.2.6.8 and 6.1.1.4'
H H 0.0000 0.0000 'International Tables Vol C Tables 4.2.6.8 and 6.1.1.4'
N N 0.0061 0.0033 'International Tables Vol C Tables 4.2.6.8 and 6.1.1.4'
O O 0.0106 0.0060 'International Tables Vol C Tables 4.2.6.8 and 6.1.1.4'

loop_
_geom_angle_atom_site_label_1
_geom_angle_atom_site_label_2
_geom_angle_atom_site_label_3
_geom_angle
O2 N1 O3 123.32(17)
O2 N1 C5 118.91(16)
O3 N1 C5 117.74(17)
O1 C1 C10 123.06(17)
O1 C1 C2 120.66(17)
C10 C1 C2 116.28(15)
C3 C2 C1 122.75(17)
C3 C2 H2 118.6
C1 C2 H2 118.6
C2 C3 C4 124.85(17)
C2 C3 H3 117.6
C4 C3 H3 117.6
C5 C4 C9 115.53(16)
C5 C4 C3 123.75(15)
C9 C4 C3 120.67(16)
C6 C5 C4 123.06(16)
C6 C5 N1 116.09(16)
C4 C5 N1 120.80(15)
C7 C6 C5 119.28(18)
C7 C6 H6 120.4
C5 C6 H6 120.4
C6 C7 C8 119.66(18)
C6 C7 H7 120.2
C8 C7 H7 120.2
C9 C8 C7 120.33(17)
C9 C8 H8 119.8
C7 C8 H8 119.8
C8 C9 C4 122.04(18)
C8 C9 H9 119.0
C4 C9 H9 119.0
C11 C10 C1 121.74(17)
C11 C10 H10 119.1
C1 C10 H10 119.1
C10 C11 C12 131.64(18)
C10 C11 H11 114.2
C12 C11 H11 114.2
C13 C12 C11 118.18(18)
C13 C12 C17 121.84(18)
C11 C12 C17 119.97(16)
C12 C13 C14 123.1(2)
C12 C13 C18 124.52(19)
C14 C13 C18 112.42(18)
C13 C14 C15 112.8(3)
C13 C14 C15' 112.0(4)
C13 C14 H14A 109.0
C15 C14 H14A 109.0
C13 C14 H14B 109.0
C15 C14 H14B 109.0
C15' C14 H14B 133.1
H14A C14 H14B 107.8
C13 C14 H14C 108.9
C15' C14 H14C 110.9
C13 C14 H14D 109.2
C15' C14 H14D 106.7
H14C C14 H14D 109.1
C16 C15 C14 107.6(4)
C16 C15 H15A 110.2
C14 C15 H15A 110.2
C16 C15 H15B 110.2
C14 C15 H15B 110.2
H15A C15 H15B 108.5
C15 C16 C17 108.3(4)
C15 C16 H16A 110.0
C17 C16 H16A 110.0
C15 C16 H16B 110.0
C17 C16 H16B 110.0
H16A C16 H16B 108.4
C16' C15' C14 105.1(6)
C16' C15' H15C 110.7
C14 C15' H15C 110.7
C16' C15' H15D 110.7
C14 C15' H15D 110.7
H15C C15' H15D 108.8
C15' C16' C17 109.7(6)
C15' C16' H16C 109.7
C17 C16' H16C 109.7
C15' C16' H16D 109.7
C17 C16' H16D 109.7
H16C C16' H16D 108.2
C20 C17 C12 111.00(18)
C20 C17 C19 109.12(19)
C12 C17 C19 111.07(19)
C20 C17 C16 120.6(3)
C12 C17 C16 109.9(3)
C19 C17 C16 93.9(3)
C20 C17 C16' 94.4(3)
C12 C17 C16' 108.7(3)
C19 C17 C16' 121.3(3)
C13 C18 H18A 109.5
C13 C18 H18B 109.5
H18A C18 H18B 109.5
C13 C18 H18C 109.5
H18A C18 H18C 109.5
H18B C18 H18C 109.5
C17 C19 H19A 109.5
C17 C19 H19B 109.5
H19A C19 H19B 109.5
C17 C19 H19C 109.5
H19A C19 H19C 109.5
H19B C19 H19C 109.5
C17 C20 H20A 109.5
C17 C20 H20B 109.5
H20A C20 H20B 109.5
C17 C20 H20C 109.5
H20A C20 H20C 109.5
H20B C20 H20C 109.5

loop_
_geom_bond_atom_site_label_1
_geom_bond_atom_site_label_2
_geom_bond_distance
N1 O2 1.213(2)
N1 O3 1.214(2)
N1 C5 1.465(2)
O1 C1 1.220(2)
C1 C10 1.464(3)
C1 C2 1.483(3)
C2 C3 1.314(3)
C2 H2 0.9300
C3 C4 1.472(3)
C3 H3 0.9300
C4 C5 1.392(2)
C4 C9 1.395(2)
C5 C6 1.378(2)
C6 C7 1.370(3)
C6 H6 0.9300
C7 C8 1.376(3)
C7 H7 0.9300
C8 C9 1.372(3)
C8 H8 0.9300
C9 H9 0.9300
C10 C11 1.325(3)
C10 H10 0.9300
C11 C12 1.455(3)
C11 H11 0.9300
C12 C13 1.355(3)
C12 C17 1.534(3)
C13 C14 1.498(3)
C13 C18 1.510(3)
C14 C15 1.527(7)
C14 C15' 1.539(10)
C14 H14A 0.9700
C14 H14B 0.9700
C14 H14C 0.9600
C14 H14D 0.9600
C15 C16 1.519(8)
C15 H15A 0.9700
C15 H15B 0.9700
C16 C17 1.569(6)
C16 H16A 0.9700
C16 H16B 0.9700
C15' C16' 1.490(11)
C15' H15C 0.9700
C15' H15D 0.9700
C16' C17 1.582(6)
C16' H16C 0.9700
C16' H16D 0.9700
C17 C20 1.522(3)
C17 C19 1.536(3)
C18 H18A 0.9600
C18 H18B 0.9600
C18 H18C 0.9600
C19 H19A 0.9600
C19 H19B 0.9600
C19 H19C 0.9600
C20 H20A 0.9600
C20 H20B 0.9600
C20 H20C 0.9600

loop_
_geom_hbond_atom_site_label_D
_geom_hbond_atom_site_label_H
_geom_hbond_atom_site_label_A
_geom_hbond_site_symmetry_A
_geom_hbond_distance_DH
_geom_hbond_distance_HA
_geom_hbond_distance_DA
_geom_hbond_angle_DHA
_geom_hbond_publ_flag
C8 H8 O1 4_565 0.93 2.50 3.182(2) 131 yes
C9 H9 O1 4_565 0.93 2.76 3.318(2) 119 no

loop_
_geom_torsion_atom_site_label_1
_geom_torsion_atom_site_label_2
_geom_torsion_atom_site_label_3
_geom_torsion_atom_site_label_4
_geom_torsion
O1 C1 C2 C3 2.7(3)
C10 C1 C2 C3 -177.46(19)
C1 C2 C3 C4 179.70(17)
C2 C3 C4 C5 156.1(2)
C2 C3 C4 C9 -26.6(3)
C9 C4 C5 C6 0.9(3)
C3 C4 C5 C6 178.25(18)
C9 C4 C5 N1 178.32(17)
C3 C4 C5 N1 -4.3(3)
O2 N1 C5 C6 140.47(19)
O3 N1 C5 C6 -37.9(3)
O2 N1 C5 C4 -37.1(3)
O3 N1 C5 C4 144.5(2)
C4 C5 C6 C7 2.0(3)
N1 C5 C6 C7 -175.55(18)
C5 C6 C7 C8 -2.8(3)
C6 C7 C8 C9 0.8(3)
C7 C8 C9 C4 2.2(3)
C5 C4 C9 C8 -3.0(3)
C3 C4 C9 C8 179.57(19)
O1 C1 C10 C11 3.4(3)
C2 C1 C10 C11 -176.50(18)
C1 C10 C11 C12 178.81(19)
C10 C11 C12 C13 -177.1(2)
C10 C11 C12 C17 1.9(3)
C11 C12 C13 C14 179.8(2)
C17 C12 C13 C14 0.8(3)
C11 C12 C13 C18 -0.4(3)
C17 C12 C13 C18 -179.4(2)
C12 C13 C14 C15 15.3(4)
C18 C13 C14 C15 -164.4(3)
C12 C13 C14 C15' -20.1(5)
C18 C13 C14 C15' 160.1(4)
C13 C14 C15 C16 -49.6(6)
C15' C14 C15 C16 46.0(7)
C14 C15 C16 C17 68.9(7)
C13 C14 C15' C16' 54.0(8)
C15 C14 C15' C16' -44.3(6)
C14 C15' C16' C17 -71.5(9)
C13 C12 C17 C20 -118.2(2)
C11 C12 C17 C20 62.8(2)
C13 C12 C17 C19 120.2(2)
C11 C12 C17 C19 -58.8(3)
C13 C12 C17 C16 17.7(4)
C11 C12 C17 C16 -161.3(3)
C13 C12 C17 C16' -15.7(4)
C11 C12 C17 C16' 165.3(3)
C15 C16 C17 C20 78.9(5)
C15 C16 C17 C12 -52.1(6)
C15 C16 C17 C19 -166.1(5)
C15 C16 C17 C16' 41.5(6)
C15' C16' C17 C20 165.9(7)
C15' C16' C17 C12 52.0(7)
C15' C16' C17 C19 -78.5(7)
C15' C16' C17 C16 -45.7(7)
